data_7713426
loop_
_publ_author_name
'Song, Li-Cheng'
'Zhang, Zhen-Qing'
'Liu, Bei-Bei'

_publ_section_title
;
 Structural and functional biomimetics of [Fe]-hydrogenase featuring a
 mono-, di- or tetrasubstituted pyridine ligand with a <i>fac</i>-C, N,
 and S ligation.
;
_journal_issue 27
_journal_name_full 'Dalton transactions (Cambridge, England : 2003)'
_journal_page_first 9215
_journal_page_last 9228
_journal_paper_doi 10.1039/d3dt01285a
_journal_volume 52
_journal_year 2023
_chemical_formula_moiety 'C22 H18 Fe I N O2 S2, C3 H7'
_chemical_formula_sum 'C25 H25 Fe I N O2 S2'
_chemical_formula_weight 618.33
_space_group_crystal_system monoclinic
_space_group_IT_number 14
_space_group_name_Hall '-P 2ybc'
_space_group_name_H-M_alt 'P 1 21/c 1'
_atom_sites_solution_hydrogens geom
_atom_sites_solution_primary direct
_audit_creation_date 2023-05-27
_audit_creation_method
;
Olex2 1.2
(compiled 2018.05.29 svn.r3508 for OlexSys, GUI svn.r5506)
;
_audit_update_record
;
2023-06-02 deposited with the CCDC.	2023-06-23 downloaded from the CCDC.
;
_cell_angle_alpha 90
_cell_angle_beta 97.20(3)
_cell_angle_gamma 90
_cell_formula_units_Z 4
_cell_length_a 11.542(2)
_cell_length_b 14.232(3)
_cell_length_c 15.228(3)
_cell_measurement_reflns_used 7010
_cell_measurement_temperature 113(2)
_cell_measurement_theta_max 27.9263
_cell_measurement_theta_min 1.4308
_cell_volume 2481.7(9)
_computing_cell_refinement crystalclear
_computing_data_collection crystalclear
_computing_data_reduction crystalclear
_computing_molecular_graphics 'Olex2 (Dolomanov et al., 2009)'
_computing_publication_material 'Olex2 (Dolomanov et al., 2009)'
_computing_structure_refinement 'ShelXL (Sheldrick, 2015)'
_computing_structure_solution 'ShelXS (Sheldrick, 2015)'
_diffrn_ambient_temperature 113.15
_diffrn_measured_fraction_theta_full 1.000
_diffrn_measured_fraction_theta_max 0.999
_diffrn_measurement_device_type 'rigaku saturn'
_diffrn_measurement_method '\w scans'
_diffrn_radiation_type MoK\a
_diffrn_radiation_wavelength 0.71073
_diffrn_reflns_av_R_equivalents 0.0572
_diffrn_reflns_av_unetI/netI 0.0410
_diffrn_reflns_Laue_measured_fraction_full 1.000
_diffrn_reflns_Laue_measured_fraction_max 0.999
_diffrn_reflns_limit_h_max 15
_diffrn_reflns_limit_h_min -15
_diffrn_reflns_limit_k_max 18
_diffrn_reflns_limit_k_min -17
_diffrn_reflns_limit_l_max 20
_diffrn_reflns_limit_l_min -20
_diffrn_reflns_number 29192
_diffrn_reflns_point_group_measured_fraction_full 1.000
_diffrn_reflns_point_group_measured_fraction_max 0.999
_diffrn_reflns_theta_full 25.242
_diffrn_reflns_theta_max 27.883
_diffrn_reflns_theta_min 2.283
_exptl_absorpt_coefficient_mu 2.042
_exptl_absorpt_correction_T_max 1.0000
_exptl_absorpt_correction_T_min 0.7947
_exptl_absorpt_correction_type multi-scan
_exptl_absorpt_process_details crystalclear
_exptl_crystal_colour red
_exptl_crystal_colour_primary red
_exptl_crystal_density_diffrn 1.655
_exptl_crystal_description Prism
_exptl_crystal_F_000 1236
_exptl_crystal_size_max 0.2
_exptl_crystal_size_mid 0.18
_exptl_crystal_size_min 0.12
_refine_diff_density_max 0.679
_refine_diff_density_min -0.741
_refine_diff_density_rms 0.097
_refine_ls_extinction_coef 0.00231(19)
_refine_ls_extinction_expression Fc^*^=kFc[1+0.001xFc^2^\l^3^/sin(2\q)]^-1/4^
_refine_ls_extinction_method 'SHELXL-2018/1 (Sheldrick 2018)'
_refine_ls_goodness_of_fit_ref 1.076
_refine_ls_hydrogen_treatment constr
_refine_ls_matrix_type full
_refine_ls_number_parameters 292
_refine_ls_number_reflns 5908
_refine_ls_number_restraints 0
_refine_ls_restrained_S_all 1.076
_refine_ls_R_factor_all 0.0441
_refine_ls_R_factor_gt 0.0349
_refine_ls_shift/su_max 0.000
_refine_ls_shift/su_mean 0.000
_refine_ls_structure_factor_coef Fsqd
_refine_ls_weighting_details 'w=1/[\s^2^(Fo^2^)+(0.0363P)^2^] where P=(Fo^2^+2Fc^2^)/3'
_refine_ls_weighting_scheme calc
_refine_ls_wR_factor_gt 0.0731
_refine_ls_wR_factor_ref 0.0780
_reflns_Friedel_coverage 0.000
_reflns_number_gt 5048
_reflns_number_total 5908
_reflns_threshold_expression 'I > 2\s(I)'
_cod_data_source_file d3dt01285a2.cif
_cod_data_source_block Complex4
_cod_depositor_comments
;
The following automatic conversions were performed:

data item '_exptl_absorpt_correction_type' value 'Multi-scan' was
changed to 'multi-scan' in accordance with the
/home/data/users/saulius/crontab/automatic-downloads/rss-feeds/RSC/lib/dictionaries/cif_core.dic
dictionary named 'cif_core.dic' version 2.4.2 last updated on
2011-04-26.

Automatic conversion script
Id: cif_fix_values 8170 2020-07-09 18:12:32Z antanas 
;
_cod_original_cell_volume 2481.8(9)
_cod_database_code 7713426
_shelx_shelxl_version_number 2018/1
_shelx_space_group_comment
;
The symmetry employed for this shelxl refinement is uniquely defined
by the following loop, which should always be used as a source of
symmetry information in preference to the above space-group names.
They are only intended as comments.
;
_shelx_estimated_absorpt_t_max 0.792
_shelx_estimated_absorpt_t_min 0.685
_olex2_refinement_description
;
1. Fixed Uiso
 At 1.2 times of:
  All C(H) groups, All C(H,H) groups
 At 1.5 times of:
  All C(H,H,H) groups
2.a Secondary CH2 refined with riding coordinates:
 C9(H9A,H9B), C15(H15A,H15B), C24(H24A,H24B), C25(H25A,H25B)
2.b Aromatic/amide H refined with riding coordinates:
 C4(H4), C5(H5), C6(H6), C7(H7), C11(H11), C12(H12), C13(H13), C17(H17),
 C18(H18), C20(H20), C21(H21)
2.c Idealised Me refined as rotating group:
 C22(H22A,H22B,H22C), C23(H23A,H23B,H23C)
;
_olex2_submission_special_instructions 'No special instructions were received'

loop_
_space_group_symop_operation_xyz
'x, y, z'
'-x, y+1/2, -z+1/2'
'-x, -y, -z'
'x, -y-1/2, z-1/2'

loop_
_atom_site_label
_atom_site_type_symbol
_atom_site_fract_x
_atom_site_fract_y
_atom_site_fract_z
_atom_site_U_iso_or_equiv
_atom_site_adp_type
_atom_site_occupancy
_atom_site_site_symmetry_order
_atom_site_calc_flag
_atom_site_refinement_flags_posn
_atom_site_refinement_flags_adp
_atom_site_refinement_flags_occupancy
_atom_site_disorder_assembly
_atom_site_disorder_group
I1 I -0.06205(2) 0.20674(2) 0.16464(2) 0.02854(8) Uani 1 1 d . . . . .
Fe1 Fe 0.16612(3) 0.18122(3) 0.23495(2) 0.01984(10) Uani 1 1 d . . . . .
S1 S 0.20672(6) 0.24689(5) 0.11009(4) 0.02489(15) Uani 1 1 d . . . . .
S2 S 0.13989(6) 0.09369(5) 0.35528(4) 0.02545(15) Uani 1 1 d . . . . .
N1 N 0.16870(18) 0.05943(15) 0.17011(14) 0.0206(4) Uani 1 1 d . . . . .
O1 O 0.1620(2) 0.35747(14) 0.33018(13) 0.0370(5) Uani 1 1 d . . . . .
O2 O 0.37914(19) 0.14465(17) 0.34481(14) 0.0435(6) Uani 1 1 d . . . . .
C1 C 0.1629(2) 0.28754(19) 0.29221(17) 0.0239(6) Uani 1 1 d . . . . .
C2 C 0.3328(2) 0.1714(2) 0.27250(18) 0.0264(6) Uani 1 1 d . . . . .
C3 C 0.4111(2) 0.19801(19) 0.2041(2) 0.0287(6) Uani 1 1 d . . . . .
C4 C 0.5317(3) 0.1865(2) 0.2181(3) 0.0405(8) Uani 1 1 d . . . . .
H4 H 0.567773 0.161579 0.272653 0.049 Uiso 1 1 calc R . . . .
C5 C 0.5990(3) 0.2112(3) 0.1531(3) 0.0547(10) Uani 1 1 d . . . . .
H5 H 0.681324 0.203183 0.163189 0.066 Uiso 1 1 calc R . . . .
C6 C 0.5479(3) 0.2474(3) 0.0736(3) 0.0545(10) Uani 1 1 d . . . . .
H6 H 0.595475 0.263916 0.029443 0.065 Uiso 1 1 calc R . . . .
C7 C 0.4287(3) 0.2600(2) 0.0573(2) 0.0395(8) Uani 1 1 d . . . . .
H7 H 0.393476 0.285673 0.002754 0.047 Uiso 1 1 calc R . . . .
C8 C 0.3612(2) 0.23397(19) 0.1234(2) 0.0284(6) Uani 1 1 d . . . . .
C9 C 0.1646(2) 0.15072(19) 0.03439(17) 0.0285(6) Uani 1 1 d . . . . .
H9A H 0.085715 0.163197 0.003028 0.034 Uiso 1 1 calc R . . . .
H9B H 0.219677 0.147578 -0.010415 0.034 Uiso 1 1 calc R . . . .
C10 C 0.1640(2) 0.0579(2) 0.08103(17) 0.0249(6) Uani 1 1 d . . . . .
C11 C 0.1559(3) -0.0255(2) 0.03301(19) 0.0319(7) Uani 1 1 d . . . . .
H11 H 0.153348 -0.024811 -0.029593 0.038 Uiso 1 1 calc R . . . .
C12 C 0.1518(3) -0.1092(2) 0.0783(2) 0.0346(7) Uani 1 1 d . . . . .
H12 H 0.144244 -0.166976 0.046929 0.042 Uiso 1 1 calc R . . . .
C13 C 0.1586(3) -0.1083(2) 0.1690(2) 0.0328(7) Uani 1 1 d . . . . .
H13 H 0.157009 -0.165640 0.200840 0.039 Uiso 1 1 calc R . . . .
C14 C 0.1678(2) -0.02347(19) 0.21375(17) 0.0247(6) Uani 1 1 d . . . . .
C15 C 0.1831(3) -0.01902(19) 0.31323(18) 0.0302(6) Uani 1 1 d . . . . .
H15A H 0.266068 -0.030942 0.335621 0.036 Uiso 1 1 calc R . . . .
H15B H 0.135907 -0.069337 0.336233 0.036 Uiso 1 1 calc R . . . .
C16 C -0.0083(2) 0.07306(19) 0.37236(17) 0.0253(6) Uani 1 1 d . . . . .
C17 C -0.0848(3) 0.0154(2) 0.31987(19) 0.0331(7) Uani 1 1 d . . . . .
H17 H -0.060850 -0.014237 0.269231 0.040 Uiso 1 1 calc R . . . .
C18 C -0.1967(3) 0.0011(2) 0.34158(19) 0.0349(7) Uani 1 1 d . . . . .
H18 H -0.248065 -0.039718 0.305998 0.042 Uiso 1 1 calc R . . . .
C19 C -0.2356(3) 0.0449(2) 0.41381(18) 0.0298(6) Uani 1 1 d . . . . .
C20 C -0.1585(3) 0.1053(2) 0.46409(18) 0.0312(6) Uani 1 1 d . . . . .
H20 H -0.183764 0.137853 0.512746 0.037 Uiso 1 1 calc R . . . .
C21 C -0.0458(3) 0.1188(2) 0.44431(17) 0.0290(6) Uani 1 1 d . . . . .
H21 H 0.005976 0.159271 0.479979 0.035 Uiso 1 1 calc R . . . .
C22 C -0.3554(3) 0.0254(2) 0.4385(2) 0.0377(7) Uani 1 1 d . . . . .
H22A H -0.403740 -0.003567 0.388133 0.057 Uiso 1 1 calc GR . . . .
H22B H -0.391424 0.084415 0.454086 0.057 Uiso 1 1 calc GR . . . .
H22C H -0.349244 -0.017486 0.489206 0.057 Uiso 1 1 calc GR . . . .
C23 C 0.5101(4) 0.0757(3) 0.8036(3) 0.0613(11) Uani 1 1 d . . . . .
H23A H 0.575389 0.118744 0.820386 0.092 Uiso 1 1 calc GR . . . .
H23B H 0.454747 0.104856 0.757483 0.092 Uiso 1 1 calc GR . . . .
H23C H 0.539705 0.017103 0.780933 0.092 Uiso 1 1 calc GR . . . .
C24 C 0.4487(3) 0.0545(3) 0.8842(3) 0.0531(10) Uani 1 1 d . . . . .
H24A H 0.414444 0.113327 0.904277 0.064 Uiso 1 1 calc R . . . .
H24B H 0.383936 0.009964 0.867027 0.064 Uiso 1 1 calc R . . . .
C25 C 0.5295(3) 0.0133(3) 0.9597(2) 0.0483(9) Uani 1 1 d . . . . .
H25A H 0.592110 0.059318 0.978180 0.058 Uiso 1 1 calc R . . . .
H25B H 0.566722 -0.043500 0.938258 0.058 Uiso 1 1 calc R . . . .

loop_
_atom_site_aniso_label
_atom_site_aniso_U_11
_atom_site_aniso_U_22
_atom_site_aniso_U_33
_atom_site_aniso_U_23
_atom_site_aniso_U_13
_atom_site_aniso_U_12
I1 0.01975(10) 0.03783(13) 0.02756(11) -0.00317(7) 0.00105(7) 0.00474(7)
Fe1 0.01861(18) 0.0243(2) 0.01657(18) -0.00020(14) 0.00200(14) -0.00044(15)
S1 0.0273(3) 0.0266(4) 0.0215(3) 0.0031(3) 0.0059(3) 0.0031(3)
S2 0.0291(3) 0.0288(4) 0.0186(3) 0.0001(3) 0.0033(3) -0.0039(3)
N1 0.0175(10) 0.0245(12) 0.0198(11) -0.0002(9) 0.0024(8) 0.0011(9)
O1 0.0572(14) 0.0292(12) 0.0240(10) -0.0011(9) 0.0024(10) 0.0005(10)
O2 0.0296(11) 0.0653(16) 0.0331(12) 0.0109(11) -0.0064(9) 0.0027(11)
C1 0.0263(14) 0.0288(16) 0.0162(12) 0.0073(11) 0.0014(10) -0.0022(11)
C2 0.0225(13) 0.0266(15) 0.0290(15) -0.0001(11) -0.0008(11) -0.0014(11)
C3 0.0221(13) 0.0245(15) 0.0401(17) -0.0051(12) 0.0063(12) -0.0020(11)
C4 0.0224(15) 0.0353(18) 0.063(2) -0.0046(15) 0.0043(14) -0.0003(13)
C5 0.0235(16) 0.055(2) 0.088(3) -0.005(2) 0.0194(19) -0.0057(15)
C6 0.040(2) 0.049(2) 0.081(3) -0.001(2) 0.036(2) -0.0114(18)
C7 0.0454(19) 0.0297(17) 0.048(2) 0.0002(14) 0.0237(16) -0.0031(14)
C8 0.0280(14) 0.0225(14) 0.0363(16) -0.0010(12) 0.0103(12) -0.0017(11)
C9 0.0301(14) 0.0369(17) 0.0184(13) -0.0018(11) 0.0027(11) 0.0015(12)
C10 0.0183(12) 0.0339(15) 0.0229(13) -0.0046(11) 0.0042(10) -0.0004(11)
C11 0.0314(15) 0.0395(18) 0.0246(14) -0.0107(12) 0.0027(12) -0.0027(13)
C12 0.0320(16) 0.0327(17) 0.0395(17) -0.0127(13) 0.0055(13) -0.0022(13)
C13 0.0351(16) 0.0271(16) 0.0374(16) -0.0012(12) 0.0096(13) -0.0034(13)
C14 0.0205(13) 0.0249(15) 0.0294(14) 0.0001(11) 0.0064(11) 0.0000(11)
C15 0.0375(16) 0.0237(15) 0.0299(15) 0.0056(11) 0.0069(12) 0.0031(12)
C16 0.0331(15) 0.0235(14) 0.0202(13) 0.0016(10) 0.0070(11) -0.0056(11)
C17 0.0354(16) 0.0363(17) 0.0296(15) -0.0118(12) 0.0118(13) -0.0090(13)
C18 0.0382(17) 0.0355(17) 0.0315(16) -0.0087(13) 0.0068(13) -0.0103(14)
C19 0.0340(16) 0.0266(15) 0.0287(15) 0.0030(12) 0.0042(12) -0.0001(13)
C20 0.0413(17) 0.0310(16) 0.0226(14) -0.0023(11) 0.0089(12) 0.0011(13)
C21 0.0407(16) 0.0273(15) 0.0191(13) -0.0039(11) 0.0044(11) -0.0059(13)
C22 0.0345(17) 0.0409(18) 0.0394(17) 0.0008(14) 0.0117(14) -0.0031(14)
C23 0.059(3) 0.049(2) 0.074(3) 0.007(2) 0.000(2) 0.001(2)
C24 0.0351(18) 0.046(2) 0.076(3) -0.0106(19) 0.0005(18) 0.0109(16)
C25 0.0303(17) 0.045(2) 0.069(2) -0.0120(18) 0.0026(16) 0.0096(15)

loop_
_atom_type_symbol
_atom_type_description
_atom_type_scat_dispersion_real
_atom_type_scat_dispersion_imag
_atom_type_scat_source
C C 0.0033 0.0016 'International Tables Vol C Tables 4.2.6.8 and 6.1.1.4'
H H 0.0000 0.0000 'International Tables Vol C Tables 4.2.6.8 and 6.1.1.4'
N N 0.0061 0.0033 'International Tables Vol C Tables 4.2.6.8 and 6.1.1.4'
O O 0.0106 0.0060 'International Tables Vol C Tables 4.2.6.8 and 6.1.1.4'
S S 0.1246 0.1234 'International Tables Vol C Tables 4.2.6.8 and 6.1.1.4'
Fe Fe 0.3463 0.8444 'International Tables Vol C Tables 4.2.6.8 and 6.1.1.4'
I I -0.4742 1.8119 'International Tables Vol C Tables 4.2.6.8 and 6.1.1.4'

loop_
_geom_angle_atom_site_label_1
_geom_angle_atom_site_label_2
_geom_angle_atom_site_label_3
_geom_angle
_geom_angle_site_symmetry_1
_geom_angle_site_symmetry_3
_geom_angle_publ_flag
S1 Fe1 I1 84.57(3) . . ?
S1 Fe1 S2 170.79(3) . . ?
S2 Fe1 I1 99.75(3) . . ?
N1 Fe1 I1 89.72(6) . . ?
N1 Fe1 S1 85.65(6) . . ?
N1 Fe1 S2 86.24(6) . . ?
C1 Fe1 I1 90.06(9) . . ?
C1 Fe1 S1 94.74(8) . . ?
C1 Fe1 S2 93.39(8) . . ?
C1 Fe1 N1 179.53(11) . . ?
C1 Fe1 C2 89.86(12) . . ?
C2 Fe1 I1 173.11(8) . . ?
C2 Fe1 S1 88.57(9) . . ?
C2 Fe1 S2 87.13(9) . . ?
C2 Fe1 N1 90.41(10) . . ?
C8 S1 Fe1 100.09(10) . . ?
C8 S1 C9 100.31(13) . . ?
C9 S1 Fe1 99.09(9) . . ?
C15 S2 Fe1 97.45(9) . . ?
C16 S2 Fe1 115.81(9) . . ?
C16 S2 C15 102.48(13) . . ?
C10 N1 Fe1 120.65(18) . . ?
C10 N1 C14 118.4(2) . . ?
C14 N1 Fe1 120.79(17) . . ?
O1 C1 Fe1 179.4(3) . . ?
O2 C2 Fe1 126.4(2) . . ?
O2 C2 C3 117.8(3) . . ?
C3 C2 Fe1 115.77(19) . . ?
C4 C3 C2 122.5(3) . . ?
C8 C3 C2 119.0(2) . . ?
C8 C3 C4 118.4(3) . . ?
C3 C4 H4 119.9 . . ?
C5 C4 C3 120.2(3) . . ?
C5 C4 H4 119.9 . . ?
C4 C5 H5 119.7 . . ?
C4 C5 C6 120.5(3) . . ?
C6 C5 H5 119.7 . . ?
C5 C6 H6 119.5 . . ?
C5 C6 C7 121.0(3) . . ?
C7 C6 H6 119.5 . . ?
C6 C7 H7 121.0 . . ?
C6 C7 C8 117.9(3) . . ?
C8 C7 H7 121.0 . . ?
C3 C8 S1 116.0(2) . . ?
C3 C8 C7 121.9(3) . . ?
C7 C8 S1 122.1(2) . . ?
S1 C9 H9A 109.1 . . ?
S1 C9 H9B 109.1 . . ?
H9A C9 H9B 107.9 . . ?
C10 C9 S1 112.34(18) . . ?
C10 C9 H9A 109.1 . . ?
C10 C9 H9B 109.1 . . ?
N1 C10 C9 117.3(2) . . ?
N1 C10 C11 122.3(3) . . ?
C11 C10 C9 120.4(2) . . ?
C10 C11 H11 120.7 . . ?
C12 C11 C10 118.5(3) . . ?
C12 C11 H11 120.7 . . ?
C11 C12 H12 120.2 . . ?
C13 C12 C11 119.6(3) . . ?
C13 C12 H12 120.2 . . ?
C12 C13 H13 120.2 . . ?
C12 C13 C14 119.6(3) . . ?
C14 C13 H13 120.2 . . ?
N1 C14 C13 121.6(2) . . ?
N1 C14 C15 116.8(2) . . ?
C13 C14 C15 121.6(2) . . ?
S2 C15 H15A 109.0 . . ?
S2 C15 H15B 109.0 . . ?
C14 C15 S2 112.88(19) . . ?
C14 C15 H15A 109.0 . . ?
C14 C15 H15B 109.0 . . ?
H15A C15 H15B 107.8 . . ?
C17 C16 S2 124.5(2) . . ?
C17 C16 C21 119.6(3) . . ?
C21 C16 S2 115.9(2) . . ?
C16 C17 H17 120.2 . . ?
C16 C17 C18 119.7(3) . . ?
C18 C17 H17 120.2 . . ?
C17 C18 H18 119.1 . . ?
C19 C18 C17 121.8(3) . . ?
C19 C18 H18 119.1 . . ?
C18 C19 C20 117.7(3) . . ?
C18 C19 C22 121.0(3) . . ?
C20 C19 C22 121.3(3) . . ?
C19 C20 H20 119.4 . . ?
C21 C20 C19 121.2(3) . . ?
C21 C20 H20 119.4 . . ?
C16 C21 H21 120.0 . . ?
C20 C21 C16 120.1(3) . . ?
C20 C21 H21 120.0 . . ?
C19 C22 H22A 109.5 . . ?
C19 C22 H22B 109.5 . . ?
C19 C22 H22C 109.5 . . ?
H22A C22 H22B 109.5 . . ?
H22A C22 H22C 109.5 . . ?
H22B C22 H22C 109.5 . . ?
H23A C23 H23B 109.5 . . ?
H23A C23 H23C 109.5 . . ?
H23B C23 H23C 109.5 . . ?
C24 C23 H23A 109.5 . . ?
C24 C23 H23B 109.5 . . ?
C24 C23 H23C 109.5 . . ?
C23 C24 H24A 109.0 . . ?
C23 C24 H24B 109.0 . . ?
H24A C24 H24B 107.8 . . ?
C25 C24 C23 112.7(3) . . ?
C25 C24 H24A 109.0 . . ?
C25 C24 H24B 109.0 . . ?
C24 C25 C25 114.6(4) . 3_657 ?
C24 C25 H25A 108.6 . . ?
C24 C25 H25B 108.6 . . ?
C25 C25 H25A 108.6 3_657 . ?
C25 C25 H25B 108.6 3_657 . ?
H25A C25 H25B 107.6 . . ?

loop_
_geom_bond_atom_site_label_1
_geom_bond_atom_site_label_2
_geom_bond_distance
_geom_bond_site_symmetry_2
_geom_bond_publ_flag
I1 Fe1 2.7399(8) . ?
Fe1 S1 2.2206(8) . ?
Fe1 S2 2.2673(8) . ?
Fe1 N1 1.997(2) . ?
Fe1 C1 1.749(3) . ?
Fe1 C2 1.942(3) . ?
S1 C8 1.779(3) . ?
S1 C9 1.816(3) . ?
S2 C15 1.820(3) . ?
S2 C16 1.786(3) . ?
N1 C10 1.351(3) . ?
N1 C14 1.355(3) . ?
O1 C1 1.152(3) . ?
O2 C2 1.223(3) . ?
C2 C3 1.511(4) . ?
C3 C4 1.392(4) . ?
C3 C8 1.387(4) . ?
C4 H4 0.9500 . ?
C4 C5 1.378(5) . ?
C5 H5 0.9500 . ?
C5 C6 1.379(6) . ?
C6 H6 0.9500 . ?
C6 C7 1.379(5) . ?
C7 H7 0.9500 . ?
C7 C8 1.398(4) . ?
C9 H9A 0.9900 . ?
C9 H9B 0.9900 . ?
C9 C10 1.501(4) . ?
C10 C11 1.390(4) . ?
C11 H11 0.9500 . ?
C11 C12 1.380(4) . ?
C12 H12 0.9500 . ?
C12 C13 1.374(4) . ?
C13 H13 0.9500 . ?
C13 C14 1.384(4) . ?
C14 C15 1.504(4) . ?
C15 H15A 0.9900 . ?
C15 H15B 0.9900 . ?
C16 C17 1.384(4) . ?
C16 C21 1.389(4) . ?
C17 H17 0.9500 . ?
C17 C18 1.388(4) . ?
C18 H18 0.9500 . ?
C18 C19 1.386(4) . ?
C19 C20 1.396(4) . ?
C19 C22 1.504(4) . ?
C20 H20 0.9500 . ?
C20 C21 1.385(4) . ?
C21 H21 0.9500 . ?
C22 H22A 0.9800 . ?
C22 H22B 0.9800 . ?
C22 H22C 0.9800 . ?
C23 H23A 0.9800 . ?
C23 H23B 0.9800 . ?
C23 H23C 0.9800 . ?
C23 C24 1.523(5) . ?
C24 H24A 0.9900 . ?
C24 H24B 0.9900 . ?
C24 C25 1.506(5) . ?
C25 C25 1.524(7) 3_657 ?
C25 H25A 0.9900 . ?
C25 H25B 0.9900 . ?

loop_
_geom_torsion_atom_site_label_1
_geom_torsion_atom_site_label_2
_geom_torsion_atom_site_label_3
_geom_torsion_atom_site_label_4
_geom_torsion
_geom_torsion_site_symmetry_1
_geom_torsion_site_symmetry_2
_geom_torsion_site_symmetry_3
_geom_torsion_site_symmetry_4
_geom_torsion_publ_flag
Fe1 S1 C8 C3 -5.4(2) . . . . ?
Fe1 S1 C8 C7 175.7(2) . . . . ?
Fe1 S1 C9 C10 -21.5(2) . . . . ?
Fe1 S2 C15 C14 -24.6(2) . . . . ?
Fe1 S2 C16 C17 70.5(3) . . . . ?
Fe1 S2 C16 C21 -110.0(2) . . . . ?
Fe1 N1 C10 C9 3.8(3) . . . . ?
Fe1 N1 C10 C11 -174.6(2) . . . . ?
Fe1 N1 C14 C13 173.9(2) . . . . ?
Fe1 N1 C14 C15 -8.9(3) . . . . ?
Fe1 C2 C3 C4 -174.0(2) . . . . ?
Fe1 C2 C3 C8 4.9(3) . . . . ?
S1 C9 C10 N1 13.9(3) . . . . ?
S1 C9 C10 C11 -167.7(2) . . . . ?
S2 C16 C17 C18 177.1(2) . . . . ?
S2 C16 C21 C20 -178.5(2) . . . . ?
N1 C10 C11 C12 0.5(4) . . . . ?
N1 C14 C15 S2 24.1(3) . . . . ?
O2 C2 C3 C4 5.0(4) . . . . ?
O2 C2 C3 C8 -176.1(3) . . . . ?
C2 C3 C4 C5 179.4(3) . . . . ?
C2 C3 C8 S1 1.1(4) . . . . ?
C2 C3 C8 C7 180.0(3) . . . . ?
C3 C4 C5 C6 0.0(5) . . . . ?
C4 C3 C8 S1 -179.9(2) . . . . ?
C4 C3 C8 C7 -1.1(4) . . . . ?
C4 C5 C6 C7 0.2(6) . . . . ?
C5 C6 C7 C8 -0.7(5) . . . . ?
C6 C7 C8 S1 180.0(3) . . . . ?
C6 C7 C8 C3 1.2(5) . . . . ?
C8 S1 C9 C10 80.6(2) . . . . ?
C8 C3 C4 C5 0.5(5) . . . . ?
C9 S1 C8 C3 -106.7(2) . . . . ?
C9 S1 C8 C7 74.5(3) . . . . ?
C9 C10 C11 C12 -177.9(3) . . . . ?
C10 N1 C14 C13 -2.1(4) . . . . ?
C10 N1 C14 C15 175.1(2) . . . . ?
C10 C11 C12 C13 -1.6(4) . . . . ?
C11 C12 C13 C14 1.0(4) . . . . ?
C12 C13 C14 N1 0.9(4) . . . . ?
C12 C13 C14 C15 -176.1(3) . . . . ?
C13 C14 C15 S2 -158.7(2) . . . . ?
C14 N1 C10 C9 179.8(2) . . . . ?
C14 N1 C10 C11 1.4(4) . . . . ?
C15 S2 C16 C17 -34.2(3) . . . . ?
C15 S2 C16 C21 145.3(2) . . . . ?
C16 S2 C15 C14 94.0(2) . . . . ?
C16 C17 C18 C19 1.5(5) . . . . ?
C17 C16 C21 C20 1.1(4) . . . . ?
C17 C18 C19 C20 0.8(5) . . . . ?
C17 C18 C19 C22 -177.4(3) . . . . ?
C18 C19 C20 C21 -2.1(4) . . . . ?
C19 C20 C21 C16 1.2(4) . . . . ?
C21 C16 C17 C18 -2.4(5) . . . . ?
C22 C19 C20 C21 176.1(3) . . . . ?
C23 C24 C25 C25 -177.3(4) . . . 3_657 ?
